data_7233672
loop_
_publ_author_name
'Sergio M. F. Vilela'
'Duarte Ananias'
'Jose A. Fernandes'
'Patricia Silva'
'Ana C. Gomes'
'Nuno J. O. Silva'
'Marcelo O. Rodrigues'
'Joao P. C. Tome'
'Anabela A. Valente'
'Paulo Ribeiro-Claro'
'Luis D. Carlos'
'Joao Rocha'
'Filipe A. Almeida Paz'

_publ_section_title
;
 Multifunctional micro- and nanosized metal-organic frameworks assembled
 from bisphosphonates and lanthanides
;
_journal_name_full 'Journal of Materials Chemistry C'
_journal_page_first 3311
_journal_page_last 3327
_journal_paper_doi 10.1039/C3TC32114B
_journal_volume 2
_journal_year 2014
_chemical_formula_sum 'C8 H11 Gd O7 P2'
_chemical_formula_weight 438.36
_space_group_IT_number 2
_space_group_name_Hall '-P 1'
_space_group_name_H-M_alt 'P -1'
_symmetry_cell_setting triclinic
_symmetry_space_group_name_Hall '-P 1'
_symmetry_space_group_name_H-M 'P -1'
_cell_angle_alpha 75.205(4)
_cell_angle_beta 81.625(4)
_cell_angle_gamma 81.120(4)
_cell_formula_units_Z 2
_cell_length_a 5.6010(4)
_cell_length_b 9.3849(7)
_cell_length_c 11.4837(8)
_cell_measurement_temperature 298
_cell_volume 573.05(7)
_computing_molecular_graphics 'Crystal Impact Diamond 3.2'
_computing_structure_refinement FULLPROF
_diffrn_ambient_temperature 298
_diffrn_detector_type 'X Celerator detector'
_diffrn_measurement_method Bragg-Brentano
_diffrn_radiation_monochromator None
_diffrn_radiation_type X-ray
_diffrn_source 'X-ray tube'
_diffrn_source_target Cu
_exptl_crystal_density_diffrn 2.502
_pd_instr_location
;
Conventional powder diffractometer instrument belonging to the
University of Aveiro and located at the Central Analytical Laboratory
;
_pd_meas_2theta_range_inc 0.020054
_pd_meas_2theta_range_max 109.99242
_pd_meas_2theta_range_min 4.00703
_pd_meas_number_of_points 5286
_pd_meas_scan_method cont
_pd_proc_2theta_range_inc 0.020054
_pd_proc_2theta_range_max 109.9728
_pd_proc_2theta_range_min 3.9874
_pd_proc_ls_background_function 'Fixed Points'
_pd_proc_ls_pref_orient_corr
;
?
;
_pd_proc_ls_profile_function Cauchy
_pd_proc_ls_prof_R_factor 1.8004
_pd_proc_ls_prof_wR_expected 0.7615
_pd_proc_ls_prof_wR_factor 2.5623
_pd_proc_wavelength 1.540560
_pd_spec_mounting
;
Glass slide
;
_pd_spec_mount_mode Reflection
_pd_spec_shape 'Flat sheet'
_refine_ls_number_parameters 50
_refine_ls_number_reflns 3018
_refine_ls_number_restraints 16
_refine_ls_R_I_factor 12.1287
_cod_data_source_file 1000002.cif
_cod_data_source_block PCOD1000002
_cod_depositor_comments
;
The following automatic conversions were performed:

data item '_symmetry_cell_setting' value 'Triclinic' was changed to
'triclinic' in accordance with the built-in table derived from the
CIF Core dictionary named 'cif_core.dic' version 2.4.5 last updated
on 2014-11-21.

Automatic conversion script
Id: cif_fix_values 6909 2019-04-08 15:41:33Z antanas 
;
_cod_original_cell_volume 573.06(7)
_cod_database_code 7233672
_pd_proc_ls_prof_cr_factor 22.9998
_pd_proc_ls_prof_cwr_factor 15.4725
_pd_proc_ls_prof_cwr_expected 4.5984
_pd_proc_ls_prof_chi2 11.3214
_pd_proc_ls_prof_echi2 11.5085

loop_
_symmetry_equiv_pos_as_xyz
x,y,z
-x,-y,-z

loop_
_atom_site_label
_atom_site_fract_x
_atom_site_fract_y
_atom_site_fract_z
_atom_site_U_iso_or_equiv
_atom_site_occupancy
_atom_site_adp_type
_atom_site_type_symbol
GD1 1.1205(8) 0.1937(5) -0.0043(4) 0.01267 1.00000 Uiso GD
O1W 0.767(5) 0.231(3) 0.126(3) 0.01267 1.00000 Uiso O
O1 0.952(2) 0.3872(12) -0.1329(19) 0.01267 1.00000 Uiso O
O2 0.5295(14) 0.5104(16) -0.1607(18) 0.01267 1.00000 Uiso O
O3 0.811(3) 0.6315(17) -0.084(2) 0.01267 1.00000 Uiso O
O4 1.0931(15) -0.0816(15) 0.1245(17) 0.01267 1.00000 Uiso O
O5 1.418(2) 0.0578(10) 0.1420(19) 0.01267 1.00000 Uiso O
O6 1.5262(18) -0.2001(14) 0.1193(20) 0.01267 1.00000 Uiso O
P1 0.7986(13) 0.5361(7) -0.1730(4) 0.01267 1.00000 Uiso P
P2 1.3323(13) -0.0997(8) 0.1766(2) 0.01267 1.00000 Uiso P
C1 0.891(7) 0.6616(11) -0.3176(9) 0.01267 1.00000 Uiso C
C2 0.96400 0.57640 -0.40960 0.01267 1.00000 Uiso C
C3 0.78500 0.59040 -0.48180 0.01267 1.00000 Uiso C
C4 0.81800 0.51550 -0.57180 0.01267 1.00000 Uiso C
C5 1.239(6) -0.1815(12) 0.3362(8) 0.01267 1.00000 Uiso C
C6 1.12100 -0.08500 0.41840 0.01267 1.00000 Uiso C
C7 1.23700 -0.06360 0.50880 0.01267 1.00000 Uiso C
C8 1.11900 0.01840 0.58910 0.01267 1.00000 Uiso C

loop_
_atom_type_symbol
_atom_type_scat_Cromer_Mann_a1
_atom_type_scat_Cromer_Mann_b1
_atom_type_scat_Cromer_Mann_a2
_atom_type_scat_Cromer_Mann_b2
_atom_type_scat_Cromer_Mann_a3
_atom_type_scat_Cromer_Mann_b3
_atom_type_scat_Cromer_Mann_a4
_atom_type_scat_Cromer_Mann_b4
_atom_type_scat_Cromer_Mann_c
_atom_type_scat_dispersion_real
_atom_type_scat_dispersion_imag
_atom_type_scat_source
GD 25.07090 2.25341 19.07980 0.18195 13.85180 12.93310 3.54545 101.39799 2.41960 -9.24200 11.94600 International_Tables_for_Crystallography_Vol.C(1991)_Tables_6.1.1.4_and_6.1.1.5
O 3.04850 13.27710 2.28680 5.70110 1.54630 0.32390 0.86700 32.90890 0.25080 0.04700 0.03200 International_Tables_for_Crystallography_Vol.C(1991)_Tables_6.1.1.4_and_6.1.1.5
P 6.43450 1.90670 4.17910 27.15700 1.78000 0.52600 1.49080 68.16450 1.11490 0.28300 0.43400 International_Tables_for_Crystallography_Vol.C(1991)_Tables_6.1.1.4_and_6.1.1.5
C 2.31000 20.84390 1.02000 10.20750 1.58860 0.56870 0.86500 51.65120 0.21560 0.01700 0.00900 International_Tables_for_Crystallography_Vol.C(1991)_Tables_6.1.1.4_and_6.1.1.5
H 0.49300 10.51090 0.32291 26.12570 0.14019 3.14236 0.04081 57.79970 0.00304 0.00000 0.00000 International_Tables_for_Crystallography_Vol.C(1991)_Tables_6.1.1.4_and_6.1.1.5
